data_4076802
loop_
_publ_author_name
'Raubenheimer, Helgard G.'
'Esterhuysen, Matthias W.'
'Timoshkin, Alexey'
'Chen, Yu'
'Frenking, Gernot'

_publ_section_title
;
 Electrophilic Addition of Ph3PAu+to Anionic Alkoxy Fischer-Type Carbene
 Complexes:&#x00A0; A Novel Approach to Metal-Stabilized Bimetallic Vinyl
 Ether Complexes
;
_journal_issue 15
_journal_name_full Organometallics
_journal_page_first 3173
_journal_paper_doi 10.1021/om020048g
_journal_volume 21
_journal_year 2002
_chemical_formula_moiety 'C26 H20 Au Cr O6 P'
_chemical_formula_sum 'C26 H20 Au Cr O6 P'
_chemical_formula_weight 708.36
_chemical_name_systematic
;
Pentacarbonyl(eta$2!-methoxyvinyl-gold(I)triphenylphosphine-C,C')
chromium(0)
;
_chemical_temperature_decomposition 399
_space_group_IT_number 14
_symmetry_cell_setting monoclinic
_symmetry_space_group_name_Hall '-P 2ybc'
_symmetry_space_group_name_H-M 'P 1 21/c 1'
_atom_sites_solution_hydrogens difmap
_atom_sites_solution_primary heavy
_atom_sites_solution_secondary difmap
_audit_creation_method SHELXL-97
_cell_angle_alpha 90.00
_cell_angle_beta 99.705(2)
_cell_angle_gamma 90.00
_cell_formula_units_Z 4
_cell_length_a 10.6147(4)
_cell_length_b 12.0314(4)
_cell_length_c 20.4580(9)
_cell_measurement_reflns_used 21872
_cell_measurement_temperature 172(2)
_cell_measurement_theta_max 25.35
_cell_measurement_theta_min 0.55
_cell_volume 2575.29(17)
_computing_cell_refinement 'DENZO-SMN (Otwinowski & Minor, 1997)'
_computing_data_collection 'COLLECT (Nonius, 1999) '
_computing_data_reduction DENZO-SMN
_computing_molecular_graphics 'ORTEP FOR WINDOWS (Faruggia, 1997)'
_computing_publication_material 'SHELXL-97 (Sheldrick, 1997)'
_computing_structure_refinement 'SHELXL-97 (Sheldrick, 1997)'
_computing_structure_solution 'SHELXS (Sheldrick, 1997)'
_diffrn_ambient_temperature 172(2)
_diffrn_measured_fraction_theta_full 0.997
_diffrn_measured_fraction_theta_max 0.997
_diffrn_measurement_device_type 'Nonius KappaCCD'
_diffrn_measurement_method '\f and \w to fill Ewald sphere'
_diffrn_radiation_monochromator graphite
_diffrn_radiation_source 'fine-focus sealed tube'
_diffrn_radiation_type MoK\a
_diffrn_radiation_wavelength 0.71073
_diffrn_reflns_av_R_equivalents 0.0879
_diffrn_reflns_av_sigmaI/netI 0.1049
_diffrn_reflns_limit_h_max 12
_diffrn_reflns_limit_h_min -12
_diffrn_reflns_limit_k_max 12
_diffrn_reflns_limit_k_min -14
_diffrn_reflns_limit_l_max 24
_diffrn_reflns_limit_l_min -20
_diffrn_reflns_number 12767
_diffrn_reflns_theta_full 25.49
_diffrn_reflns_theta_max 25.49
_diffrn_reflns_theta_min 1.95
_exptl_absorpt_coefficient_mu 6.212
_exptl_absorpt_correction_T_max 0.9411
_exptl_absorpt_correction_T_min 0.8610
_exptl_absorpt_correction_type empirical
_exptl_absorpt_process_details 'Otwinowski and Minor (1997)'
_exptl_crystal_colour Yellow
_exptl_crystal_density_diffrn 1.827
_exptl_crystal_density_method 'not measured'
_exptl_crystal_description Plate
_exptl_crystal_F_000 1368
_exptl_crystal_size_max 0.15
_exptl_crystal_size_mid 0.02
_exptl_crystal_size_min 0.01
_refine_diff_density_max 0.954
_refine_diff_density_min -1.105
_refine_diff_density_rms 0.187
_refine_ls_extinction_method none
_refine_ls_goodness_of_fit_ref 1.010
_refine_ls_hydrogen_treatment mixed
_refine_ls_matrix_type full
_refine_ls_number_parameters 325
_refine_ls_number_reflns 4787
_refine_ls_number_restraints 0
_refine_ls_restrained_S_all 1.010
_refine_ls_R_factor_all 0.0957
_refine_ls_R_factor_gt 0.0454
_refine_ls_shift/su_max 0.007
_refine_ls_shift/su_mean 0.000
_refine_ls_structure_factor_coef Fsqd
_refine_ls_weighting_details 'calc w=1/[\s^2^(Fo^2^)+(0.0298P)^2^+0.0000P] where P=(Fo^2^+2Fc^2^)/3'
_refine_ls_weighting_scheme calc
_refine_ls_wR_factor_gt 0.0738
_refine_ls_wR_factor_ref 0.0867
_reflns_number_gt 3158
_reflns_number_total 4787
_reflns_threshold_expression >2sigma(I)
_cod_data_source_file om020048g.cif
_cod_data_source_block 1
_cod_depositor_comments
;
The following automatic conversions were performed:

'_chemical_melting_point' tag was changed to
'_chemical_temperature_decomposition' since the value had been
'399(dec)'. The value '399(dec)' was changed to
'399'.

'_symmetry_cell_setting' value 'Monoclinic' changed to
'monoclinic' according to
/home/saulius/struct/CIF-dictionaries/cif_core.dic dictionary named
'cif_core.dic' version 2.4.1 from 2010-06-29.

Automatic conversion script
Id: cif_fix_values 1715 2011-07-08 13:25:40Z adriana 
;
_cod_original_sg_symbol_H-M P2(1)/c
_cod_original_formula_sum 'C26 H20 Au1 Cr1 O6 P1'
_cod_database_code 4076802

loop_
_symmetry_equiv_pos_as_xyz
'x, y, z'
'-x, y+1/2, -z+1/2'
'-x, -y, -z'
'x, -y-1/2, z-1/2'

loop_
_atom_site_label
_atom_site_type_symbol
_atom_site_fract_x
_atom_site_fract_y
_atom_site_fract_z
_atom_site_U_iso_or_equiv
_atom_site_adp_type
_atom_site_occupancy
_atom_site_symmetry_multiplicity
_atom_site_calc_flag
_atom_site_refinement_flags
C1 C 0.9071(8) 0.1333(7) 0.0547(5) 0.034(2) Uani 1 1 d .
C2 C 0.6992(7) 0.2151(7) 0.1613(4) 0.030(2) Uani 1 1 d .
C3 C 0.6272(8) 0.1951(7) 0.0298(5) 0.038(2) Uani 1 1 d .
C4 C 0.7132(8) -0.0145(7) 0.0372(5) 0.045(2) Uani 1 1 d .
C5 C 0.8048(8) 0.0176(7) 0.1690(5) 0.042(2) Uani 1 1 d .
C6 C 0.5642(9) 0.0450(7) 0.1160(4) 0.043(2) Uani 1 1 d .
C7 C 0.9342(7) 0.2087(6) 0.1036(4) 0.0297(19) Uani 1 1 d .
C8 C 1.0316(8) 0.2358(7) 0.2159(4) 0.055(3) Uani 1 1 d .
H8A H 1.0531 0.3116 0.2041 0.082 Uiso 1 1 calc R
H8B H 1.1014 0.2055 0.2485 0.082 Uiso 1 1 calc R
H8C H 0.9529 0.2371 0.2350 0.082 Uiso 1 1 calc R
C11 C 0.9836(6) 0.6557(6) 0.1007(4) 0.0254(18) Uani 1 1 d .
C12 C 1.1056(7) 0.6136(7) 0.1036(4) 0.039(2) Uani 1 1 d .
H12 H 1.1172 0.5369 0.0952 0.047 Uiso 1 1 calc R
C13 C 1.2123(7) 0.6833(7) 0.1188(4) 0.046(2) Uani 1 1 d .
H13 H 1.2959 0.6544 0.1201 0.055 Uiso 1 1 calc R
C14 C 1.1951(7) 0.7937(7) 0.1320(4) 0.041(2) Uani 1 1 d .
H14 H 1.2669 0.8411 0.1437 0.049 Uiso 1 1 calc R
C15 C 1.0734(7) 0.8354(6) 0.1282(4) 0.0317(19) Uani 1 1 d .
H15 H 1.0617 0.9122 0.1360 0.038 Uiso 1 1 calc R
C16 C 0.9696(7) 0.7677(6) 0.1133(4) 0.033(2) Uani 1 1 d .
H16 H 0.8863 0.7978 0.1116 0.040 Uiso 1 1 calc R
C21 C 0.7636(6) 0.5961(5) 0.0010(4) 0.0236(18) Uani 1 1 d .
C22 C 0.6568(7) 0.5336(6) -0.0245(4) 0.0284(19) Uani 1 1 d .
H22 H 0.6300 0.4759 0.0017 0.034 Uiso 1 1 calc R
C23 C 0.5884(7) 0.5531(7) -0.0870(4) 0.039(2) Uani 1 1 d .
H23 H 0.5150 0.5099 -0.1035 0.046 Uiso 1 1 calc R
C24 C 0.6285(7) 0.6369(7) -0.1254(4) 0.039(2) Uani 1 1 d .
H24 H 0.5827 0.6501 -0.1688 0.047 Uiso 1 1 calc R
C25 C 0.7330(8) 0.7007(6) -0.1017(4) 0.039(2) Uani 1 1 d .
H25 H 0.7591 0.7585 -0.1281 0.047 Uiso 1 1 calc R
C26 C 0.8008(7) 0.6799(6) -0.0381(4) 0.0299(19) Uani 1 1 d .
H26 H 0.8735 0.7239 -0.0214 0.036 Uiso 1 1 calc R
C31 C 0.7416(6) 0.6001(5) 0.1393(4) 0.0258(18) Uani 1 1 d .
C32 C 0.6577(7) 0.6909(6) 0.1268(4) 0.033(2) Uani 1 1 d .
H32 H 0.6544 0.7334 0.0874 0.040 Uiso 1 1 calc R
C33 C 0.5795(7) 0.7180(7) 0.1726(4) 0.036(2) Uani 1 1 d .
H33 H 0.5236 0.7801 0.1646 0.044 Uiso 1 1 calc R
C34 C 0.5820(8) 0.6566(7) 0.2292(5) 0.045(2) Uani 1 1 d .
H34 H 0.5281 0.6759 0.2601 0.054 Uiso 1 1 calc R
C35 C 0.6641(8) 0.5655(7) 0.2413(4) 0.043(2) Uani 1 1 d .
H35 H 0.6661 0.5222 0.2803 0.052 Uiso 1 1 calc R
C36 C 0.7429(7) 0.5387(6) 0.1960(4) 0.032(2) Uani 1 1 d .
H36 H 0.7987 0.4766 0.2043 0.039 Uiso 1 1 calc R
O1 O 1.0133(5) 0.1679(4) 0.1581(3) 0.0392(14) Uani 1 1 d .
O2 O 0.6789(5) 0.2769(5) 0.2007(3) 0.0471(16) Uani 1 1 d .
O3 O 0.5704(6) 0.2502(5) -0.0099(3) 0.0556(17) Uani 1 1 d .
O4 O 0.7049(7) -0.0870(5) 0.0002(4) 0.075(2) Uani 1 1 d .
O5 O 0.8551(7) -0.0329(5) 0.2134(4) 0.068(2) Uani 1 1 d .
O6 O 0.4705(6) 0.0059(5) 0.1276(3) 0.064(2) Uani 1 1 d .
P P 0.84788(18) 0.56079(16) 0.08197(10) 0.0264(5) Uani 1 1 d .
Cr Cr 0.71589(12) 0.10311(9) 0.09820(6) 0.0330(3) Uani 1 1 d .
Au Au 0.89456(3) 0.37509(2) 0.093008(15) 0.02736(11) Uani 1 1 d .
H1A H 0.881(6) 0.162(5) 0.013(4) 0.03(2) Uiso 1 1 d .
H1B H 0.954(6) 0.056(5) 0.056(3) 0.017(17) Uiso 1 1 d .

loop_
_atom_site_aniso_label
_atom_site_aniso_U_11
_atom_site_aniso_U_22
_atom_site_aniso_U_33
_atom_site_aniso_U_23
_atom_site_aniso_U_13
_atom_site_aniso_U_12
C1 0.039(5) 0.028(5) 0.036(6) 0.000(5) 0.008(4) 0.011(4)
C2 0.030(5) 0.032(5) 0.031(5) 0.006(4) 0.010(4) -0.002(4)
C3 0.031(5) 0.036(5) 0.048(6) -0.001(5) 0.009(5) -0.001(4)
C4 0.052(6) 0.037(5) 0.043(6) -0.004(5) 0.003(5) 0.005(4)
C5 0.054(6) 0.029(5) 0.045(6) 0.003(5) 0.012(5) 0.017(4)
C6 0.055(6) 0.040(5) 0.037(6) 0.003(5) 0.012(5) 0.011(5)
C7 0.022(4) 0.027(4) 0.038(6) 0.001(4) -0.001(4) 0.001(3)
C8 0.068(7) 0.054(6) 0.031(6) -0.003(5) -0.021(5) 0.021(5)
C11 0.020(4) 0.028(4) 0.028(5) -0.003(4) 0.001(3) 0.000(3)
C12 0.038(5) 0.033(5) 0.048(6) -0.011(4) 0.013(4) 0.000(4)
C13 0.023(5) 0.044(5) 0.069(7) -0.019(5) 0.003(4) 0.002(4)
C14 0.026(5) 0.047(5) 0.048(6) -0.008(5) 0.004(4) -0.011(4)
C15 0.031(5) 0.030(4) 0.033(5) -0.004(4) 0.003(4) -0.008(4)
C16 0.030(5) 0.028(5) 0.043(6) -0.004(4) 0.010(4) 0.002(4)
C21 0.021(4) 0.019(4) 0.031(5) -0.003(4) 0.007(3) 0.000(3)
C22 0.030(5) 0.028(4) 0.028(5) -0.002(4) 0.008(4) -0.003(3)
C23 0.032(5) 0.048(5) 0.035(6) -0.006(5) 0.003(4) 0.001(4)
C24 0.030(4) 0.059(6) 0.024(5) 0.003(5) -0.006(4) 0.003(4)
C25 0.052(6) 0.032(5) 0.036(6) -0.003(4) 0.013(5) -0.007(4)
C26 0.031(5) 0.031(4) 0.027(5) -0.006(4) 0.004(4) -0.002(4)
C31 0.020(4) 0.022(4) 0.033(5) -0.002(4) 0.001(3) 0.000(3)
C32 0.022(4) 0.037(5) 0.038(5) 0.005(4) -0.001(4) -0.008(4)
C33 0.019(4) 0.034(5) 0.058(6) -0.011(5) 0.011(4) -0.001(3)
C34 0.046(6) 0.047(6) 0.044(6) -0.014(5) 0.015(5) -0.007(4)
C35 0.059(6) 0.036(5) 0.040(6) -0.007(4) 0.022(5) -0.001(5)
C36 0.034(5) 0.032(5) 0.031(5) -0.009(4) 0.007(4) -0.002(4)
O1 0.038(3) 0.035(3) 0.041(4) -0.008(3) -0.003(3) 0.011(3)
O2 0.048(4) 0.041(4) 0.058(4) -0.002(3) 0.024(3) -0.001(3)
O3 0.052(4) 0.055(4) 0.056(5) 0.019(4) -0.004(3) 0.009(3)
O4 0.097(6) 0.049(4) 0.071(5) -0.021(4) -0.011(4) 0.014(4)
O5 0.082(5) 0.062(4) 0.060(5) 0.020(4) 0.010(4) 0.020(4)
O6 0.060(5) 0.066(4) 0.071(5) 0.005(4) 0.029(4) -0.018(4)
P 0.0229(11) 0.0243(11) 0.0329(13) -0.0007(10) 0.0069(10) -0.0004(8)
Cr 0.0368(7) 0.0275(7) 0.0354(8) 0.0013(6) 0.0081(6) 0.0014(6)
Au 0.02571(17) 0.02451(17) 0.03207(19) -0.00016(17) 0.00544(12) 0.00209(14)

loop_
_atom_type_symbol
_atom_type_description
_atom_type_scat_dispersion_real
_atom_type_scat_dispersion_imag
_atom_type_scat_source
C C 0.0033 0.0016 'International Tables Vol C Tables 4.2.6.8 and 6.1.1.4'
H H 0.0000 0.0000 'International Tables Vol C Tables 4.2.6.8 and 6.1.1.4'
O O 0.0106 0.0060 'International Tables Vol C Tables 4.2.6.8 and 6.1.1.4'
P P 0.1023 0.0942 'International Tables Vol C Tables 4.2.6.8 and 6.1.1.4'
Cr Cr 0.3209 0.6236 'International Tables Vol C Tables 4.2.6.8 and 6.1.1.4'
Au Au -2.0133 8.8022 'International Tables Vol C Tables 4.2.6.8 and 6.1.1.4'

loop_
_geom_angle_atom_site_label_1
_geom_angle_atom_site_label_2
_geom_angle_atom_site_label_3
_geom_angle
C7 C1 Cr 85.0(5)
C7 C1 Au 34.0(4)
Cr C1 Au 88.4(2)
C7 C1 H1A 116(4)
Cr C1 H1A 106(4)
Au C1 H1A 82(4)
C7 C1 H1B 122(3)
Cr C1 H1B 106(3)
Au C1 H1B 152(3)
H1A C1 H1B 115(5)
O2 C2 Cr 173.2(6)
O3 C3 Cr 177.5(7)
O4 C4 Cr 176.4(8)
O5 C5 Cr 177.2(8)
O6 C6 Cr 178.2(8)
C1 C7 O1 112.9(7)
C1 C7 Au 124.4(6)
O1 C7 Au 121.6(5)
C1 C7 Cr 64.3(4)
O1 C7 Cr 106.1(5)
Au C7 Cr 107.7(3)
O1 C8 H8A 109.5
O1 C8 H8B 109.5
H8A C8 H8B 109.5
O1 C8 H8C 109.5
H8A C8 H8C 109.5
H8B C8 H8C 109.5
C12 C11 C16 118.5(7)
C12 C11 P 118.7(5)
C16 C11 P 122.8(5)
C11 C12 C13 120.4(7)
C11 C12 H12 119.8
C13 C12 H12 119.8
C14 C13 C12 119.6(7)
C14 C13 H13 120.2
C12 C13 H13 120.2
C13 C14 C15 119.8(7)
C13 C14 H14 120.1
C15 C14 H14 120.1
C16 C15 C14 120.7(7)
C16 C15 H15 119.6
C14 C15 H15 119.6
C15 C16 C11 121.0(7)
C15 C16 H16 119.5
C11 C16 H16 119.5
C26 C21 C22 118.2(7)
C26 C21 P 123.9(6)
C22 C21 P 117.9(5)
C23 C22 C21 121.7(7)
C23 C22 H22 119.2
C21 C22 H22 119.2
C22 C23 C24 119.0(8)
C22 C23 H23 120.5
C24 C23 H23 120.5
C25 C24 C23 120.9(8)
C25 C24 H24 119.6
C23 C24 H24 119.6
C24 C25 C26 119.2(8)
C24 C25 H25 120.4
C26 C25 H25 120.4
C21 C26 C25 120.9(7)
C21 C26 H26 119.5
C25 C26 H26 119.5
C36 C31 C32 119.2(7)
C36 C31 P 119.0(5)
C32 C31 P 121.8(6)
C33 C32 C31 119.4(8)
C33 C32 H32 120.3
C31 C32 H32 120.3
C34 C33 C32 120.9(7)
C34 C33 H33 119.5
C32 C33 H33 119.5
C33 C34 C35 119.7(8)
C33 C34 H34 120.1
C35 C34 H34 120.1
C36 C35 C34 119.5(8)
C36 C35 H35 120.2
C34 C35 H35 120.2
C31 C36 C35 121.2(7)
C31 C36 H36 119.4
C35 C36 H36 119.4
C7 O1 C8 116.7(6)
C21 P C31 105.4(3)
C21 P C11 107.4(3)
C31 P C11 104.8(3)
C21 P Au 112.8(2)
C31 P Au 109.7(2)
C11 P Au 116.0(2)
C6 Cr C4 86.0(4)
C6 Cr C2 87.2(3)
C4 Cr C2 173.1(3)
C6 Cr C5 89.0(4)
C4 Cr C5 92.8(4)
C2 Cr C5 87.5(3)
C6 Cr C3 91.4(4)
C4 Cr C3 90.0(4)
C2 Cr C3 89.7(3)
C5 Cr C3 177.2(4)
C6 Cr C1 163.6(3)
C4 Cr C1 77.6(3)
C2 Cr C1 109.3(3)
C5 Cr C1 91.3(3)
C3 Cr C1 89.1(3)
C6 Cr C7 165.1(3)
C4 Cr C7 107.8(3)
C2 Cr C7 79.1(3)
C5 Cr C7 84.7(3)
C3 Cr C7 94.2(3)
C1 Cr C7 30.7(2)
C7 Au P 179.2(2)
C7 Au C1 21.6(3)
P Au C1 158.66(19)

loop_
_geom_bond_atom_site_label_1
_geom_bond_atom_site_label_2
_geom_bond_distance
C1 C7 1.345(11)
C1 Cr 2.377(8)
C1 Au 3.021(8)
C1 H1A 0.92(7)
C1 H1B 1.05(6)
C2 O2 1.144(8)
C2 Cr 1.894(9)
C3 O3 1.139(9)
C3 Cr 1.904(9)
C4 O4 1.148(9)
C4 Cr 1.885(9)
C5 O5 1.146(9)
C5 Cr 1.894(10)
C6 O6 1.161(9)
C6 Cr 1.847(10)
C7 O1 1.368(9)
C7 Au 2.050(7)
C7 Cr 2.629(7)
C8 O1 1.424(9)
C8 H8A 0.9800
C8 H8B 0.9800
C8 H8C 0.9800
C11 C12 1.383(9)
C11 C16 1.385(9)
C11 P 1.827(7)
C12 C13 1.401(10)
C12 H12 0.9500
C13 C14 1.374(11)
C13 H13 0.9500
C14 C15 1.375(10)
C14 H14 0.9500
C15 C16 1.363(9)
C15 H15 0.9500
C16 H16 0.9500
C21 C26 1.385(10)
C21 C22 1.386(9)
C21 P 1.796(8)
C22 C23 1.379(10)
C22 H22 0.9500
C23 C24 1.388(11)
C23 H23 0.9500
C24 C25 1.370(10)
C24 H24 0.9500
C25 C26 1.399(11)
C25 H25 0.9500
C26 H26 0.9500
C31 C36 1.374(10)
C31 C32 1.406(10)
C31 P 1.821(7)
C32 C33 1.392(10)
C32 H32 0.9500
C33 C34 1.370(11)
C33 H33 0.9500
C34 C35 1.396(11)
C34 H34 0.9500
C35 C36 1.388(10)
C35 H35 0.9500
C36 H36 0.9500
P Au 2.2913(19)
